data_2018711
loop_
_publ_author_name
'Szafranowska, Barbara'
'\'Slepokura, Katarzyna'
'Lis, Tadeusz'

_publ_section_title
;
 Potassium salts of hypodiphosphoric acid
;
_journal_coeditor_code FN3115
_journal_issue 12
_journal_name_full 'Acta Crystallographica Section C'
_journal_page_first i71
_journal_page_last i82
_journal_paper_doi 10.1107/S010827011204317X
_journal_volume 68
_journal_year 2012
_chemical_formula_iupac '2K + , H2 O6 P2 2- , 2H2 O'
_chemical_formula_moiety '2(K +), H2 O6 P2 2-, 2(H2 O)'
_chemical_formula_sum 'H6 K2 O8 P2'
_chemical_formula_weight 274.19
_chemical_name_systematic
;
Dipotassium dihydrogen hypodiphosphate dihydrate
;
_space_group_IT_number 14
_symmetry_cell_setting monoclinic
_symmetry_space_group_name_Hall '-P 2ybc'
_symmetry_space_group_name_H-M 'P 1 21/c 1'
_atom_sites_solution_hydrogens difmap
_atom_sites_solution_primary direct
_atom_sites_solution_secondary difmap
_audit_creation_method SHELXL97
_cell_angle_alpha 90.00
_cell_angle_beta 98.33(4)
_cell_angle_gamma 90.00
_cell_formula_units_Z 4
_cell_length_a 14.279(4)
_cell_length_b 8.955(3)
_cell_length_c 6.665(2)
_cell_measurement_reflns_used 12171
_cell_measurement_temperature 100(2)
_cell_measurement_theta_max 36.86
_cell_measurement_theta_min 3.67
_cell_volume 843.3(5)
_computing_cell_refinement 'CrysAlis RED (Oxford Diffraction, 2009)'
_computing_data_collection 'CrysAlis CCD (Oxford Diffraction, 2009)'
_computing_data_reduction 'CrysAlis RED (Oxford Diffraction, 2009)'
_computing_molecular_graphics 'DIAMOND (Brandenburg, 2012)'
_computing_publication_material 'SHELXL97 (Sheldrick, 2008)'
_computing_structure_refinement 'SHELXL97 (Sheldrick, 2008)'
_computing_structure_solution 'SHELXS97 (Sheldrick, 2008)'
_diffrn_ambient_temperature 100(2)
_diffrn_measured_fraction_theta_full 0.997
_diffrn_measured_fraction_theta_max 0.900
_diffrn_measurement_device_type 'Kuma KM4-CCD \k-geometry diffractometer with a Sapphire CCD camera'
_diffrn_measurement_method \w
_diffrn_radiation_monochromator graphite
_diffrn_radiation_source 'Enhance (Mo) X-ray Source'
_diffrn_radiation_type MoK\a
_diffrn_radiation_wavelength 0.71073
_diffrn_reflns_av_R_equivalents 0.0131
_diffrn_reflns_av_sigmaI/netI 0.0091
_diffrn_reflns_limit_h_max 23
_diffrn_reflns_limit_h_min -21
_diffrn_reflns_limit_k_max 14
_diffrn_reflns_limit_k_min -14
_diffrn_reflns_limit_l_max 11
_diffrn_reflns_limit_l_min -7
_diffrn_reflns_number 12658
_diffrn_reflns_theta_full 27.00
_diffrn_reflns_theta_max 36.86
_diffrn_reflns_theta_min 3.67
_exptl_absorpt_coefficient_mu 1.510
_exptl_absorpt_correction_T_max 0.814
_exptl_absorpt_correction_T_min 0.638
_exptl_absorpt_correction_type analytical
_exptl_absorpt_process_details '(CrysAlis RED; Oxford Diffraction, 2009)'
_exptl_crystal_colour colourless
_exptl_crystal_density_diffrn 2.160
_exptl_crystal_density_method 'not measured'
_exptl_crystal_description block
_exptl_crystal_F_000 552
_exptl_crystal_size_max 0.35
_exptl_crystal_size_mid 0.31
_exptl_crystal_size_min 0.17
_refine_diff_density_max 0.489
_refine_diff_density_min -0.507
_refine_ls_extinction_coef 0.0068(7)
_refine_ls_extinction_expression Fc^*^=kFc[1+0.001xFc^2^\l^3^/sin(2\q)]^-1/4^
_refine_ls_extinction_method 'SHELXL97 (Sheldrick, 2008)'
_refine_ls_goodness_of_fit_ref 1.128
_refine_ls_hydrogen_treatment refxyz
_refine_ls_matrix_type full
_refine_ls_number_parameters 128
_refine_ls_number_reflns 3825
_refine_ls_number_restraints 6
_refine_ls_restrained_S_all 1.127
_refine_ls_R_factor_all 0.0195
_refine_ls_R_factor_gt 0.0181
_refine_ls_shift/su_max 0.002
_refine_ls_shift/su_mean 0.000
_refine_ls_structure_factor_coef Fsqd
_refine_ls_weighting_details 'calc w = 1/[\s^2^(Fo^2^)+(0.0282P)^2^+0.2245P] where P=(Fo^2^+2Fc^2^)/3'
_refine_ls_weighting_scheme calc
_refine_ls_wR_factor_gt 0.0496
_refine_ls_wR_factor_ref 0.0501
_reflns_number_gt 3663
_reflns_number_total 3825
_reflns_threshold_expression I>2\s(I)
_cod_data_source_file fn3115.cif
_cod_data_source_block III
_cod_original_cell_volume 843.3(4)
_cod_original_sg_symbol_H-M 'P 21/c'
_cod_database_code 2018711
_cod_database_fobs_code 2018711

loop_
_symmetry_equiv_pos_as_xyz
'x, y, z'
'-x, y+1/2, -z+1/2'
'-x, -y, -z'
'x, -y-1/2, z-1/2'

loop_
_atom_site_type_symbol
_atom_site_label
_atom_site_fract_x
_atom_site_fract_y
_atom_site_fract_z
_atom_site_U_iso_or_equiv
_atom_site_adp_type
_atom_site_calc_flag
_atom_site_refinement_flags
_atom_site_occupancy
_atom_site_symmetry_multiplicity
K K1 0.319426(11) 0.617751(17) 0.41629(2) 0.01025(4) Uani d . 1 1
K K2 0.129378(11) 0.340841(17) 0.11720(2) 0.00970(4) Uani d . 1 1
P P1A 0.510538(13) 0.550009(19) 0.15075(3) 0.00624(4) Uani d . 1 1
O O1A 0.45688(4) 0.69650(6) 0.14135(8) 0.00940(9) Uani d . 1 1
O O2A 0.61618(4) 0.55739(6) 0.22338(8) 0.00950(9) Uani d . 1 1
O O3A 0.45786(4) 0.44064(6) 0.28213(9) 0.00966(9) Uani d D 1 1
H H3A 0.4847(9) 0.3577(8) 0.305(2) 0.014 Uiso d D 1 1
P P1B 0.060561(13) 0.565691(19) 0.56659(3) 0.00637(4) Uani d . 1 1
O O1B 0.12271(4) 0.47037(6) 0.71673(8) 0.01040(9) Uani d . 1 1
O O2B 0.02151(4) 0.70891(6) 0.64359(8) 0.00988(9) Uani d . 1 1
O O3B 0.11538(4) 0.59930(6) 0.37947(8) 0.00928(9) Uani d D 1 1
H H3B 0.0871(9) 0.6601(12) 0.2957(16) 0.014 Uiso d D 1 1
O O1W 0.25478(4) 0.59597(7) -0.00014(9) 0.01259(10) Uani d D 1 1
H H1W 0.2097(7) 0.5681(16) -0.0873(16) 0.019 Uiso d D 1 1
H H2W 0.3010(7) 0.5544(15) -0.042(2) 0.019 Uiso d D 1 1
O O2W 0.27642(4) 0.28956(7) 0.44883(9) 0.01180(10) Uani d D 1 1
H H3W 0.3102(9) 0.3257(15) 0.5508(14) 0.018 Uiso d D 1 1
H H4W 0.3105(8) 0.2274(12) 0.399(2) 0.018 Uiso d D 1 1

loop_
_atom_site_aniso_label
_atom_site_aniso_U_11
_atom_site_aniso_U_22
_atom_site_aniso_U_33
_atom_site_aniso_U_12
_atom_site_aniso_U_13
_atom_site_aniso_U_23
K1 0.00920(6) 0.01053(6) 0.01084(6) 0.00068(4) 0.00080(5) -0.00068(4)
K2 0.00959(6) 0.00995(6) 0.00970(6) -0.00067(4) 0.00194(5) -0.00077(4)
P1A 0.00585(7) 0.00585(7) 0.00690(7) 0.00002(5) 0.00052(5) -0.00061(5)
O1A 0.0098(2) 0.00620(18) 0.0119(2) 0.00129(16) 0.00057(17) -0.00099(16)
O2A 0.0067(2) 0.0113(2) 0.0101(2) -0.00048(16) -0.00028(17) -0.00123(16)
O3A 0.0101(2) 0.0082(2) 0.0114(2) 0.00053(16) 0.00356(18) 0.00180(16)
P1B 0.00572(7) 0.00639(7) 0.00676(7) -0.00005(5) 0.00015(5) -0.00044(5)
O1B 0.0096(2) 0.0101(2) 0.0103(2) 0.00009(17) -0.00250(17) 0.00164(17)
O2B 0.0102(2) 0.0085(2) 0.0109(2) 0.00066(16) 0.00130(17) -0.00294(16)
O3B 0.0086(2) 0.0095(2) 0.0103(2) 0.00081(16) 0.00317(17) 0.00176(16)
O1W 0.0090(2) 0.0147(2) 0.0134(2) 0.00019(18) -0.00073(18) -0.00276(19)
O2W 0.0102(2) 0.0137(2) 0.0113(2) -0.00006(18) 0.00089(18) -0.00204(18)

loop_
_atom_type_symbol
_atom_type_description
_atom_type_scat_dispersion_real
_atom_type_scat_dispersion_imag
_atom_type_scat_source
O O 0.0106 0.0060 'International Tables Vol C Tables 4.2.6.8 and 6.1.1.4'
H H 0.0000 0.0000 'International Tables Vol C Tables 4.2.6.8 and 6.1.1.4'
P P 0.1023 0.0942 'International Tables Vol C Tables 4.2.6.8 and 6.1.1.4'
K K 0.2009 0.2494 'International Tables Vol C Tables 4.2.6.8 and 6.1.1.4'

loop_
_geom_angle_atom_site_label_1
_geom_angle_atom_site_label_2
_geom_angle_atom_site_label_3
_geom_angle_site_symmetry_1
_geom_angle_site_symmetry_3
_geom_angle
_geom_angle_publ_flag
O1A P1A O2A . . 116.65(3) yes
O1A P1A O3A . . 106.37(4) yes
O2A P1A O3A . . 112.48(4) yes
O1A P1A P1A . 3_665 108.41(3) yes
O2A P1A P1A . 3_665 108.06(4) yes
O3A P1A P1A . 3_665 104.10(3) yes
O1B P1B O2B . . 117.72(4) yes
O1B P1B O3B . . 108.57(4) yes
O2B P1B O3B . . 110.56(4) yes
O1B P1B P1B . 3_566 108.83(4) yes
O2B P1B P1B . 3_566 106.63(3) yes
O3B P1B P1B . 3_566 103.57(3) yes
O3A K1 O1W . . 77.84(3) ?
O3A K1 O1W . 4_576 148.638(18) ?
O1W K1 O1W . 4_576 100.92(2) ?
O3A K1 O1A . 4_576 92.00(3) ?
O1W K1 O1A . 4_576 132.01(3) ?
O1W K1 O1A 4_576 4_576 65.23(2) ?
O3A K1 O3B . . 133.96(2) ?
O1W K1 O3B . . 74.26(4) ?
O1W K1 O3B 4_576 . 73.32(2) ?
O1A K1 O3B 4_576 . 133.70(2) ?
O3A K1 O2A . 3_666 78.65(3) ?
O1W K1 O2A . 3_666 143.23(2) ?
O1W K1 O2A 4_576 3_666 113.76(2) ?
O1A K1 O2A 4_576 3_666 76.53(3) ?
O3B K1 O2A . 3_666 103.51(4) ?
O3A K1 O1A . . 50.98(3) ?
O1W K1 O1A . . 63.63(3) ?
O1W K1 O1A 4_576 . 99.90(2) ?
O1A K1 O1A 4_576 . 73.55(2) ?
O3B K1 O1A . . 135.36(3) ?
O2A K1 O1A 3_666 . 118.82(3) ?
O3A K1 O2W . . 68.23(2) ?
O1W K1 O2W . . 87.829(19) ?
O1W K1 O2W 4_576 . 143.04(2) ?
O1A K1 O2W 4_576 . 131.84(2) ?
O3B K1 O2W . . 74.779(17) ?
O2A K1 O2W 3_666 . 57.16(2) ?
O1A K1 O2W . . 115.916(16) ?
O3A K1 K2 . . 87.05(3) ?
O1W K1 K2 . . 50.15(3) ?
O1W K1 K2 4_576 . 116.57(2) ?
O1A K1 K2 4_576 . 177.359(12) ?
O3B K1 K2 . . 47.03(2) ?
O2A K1 K2 3_666 . 100.86(3) ?
O1A K1 K2 . . 107.64(2) ?
O2W K1 K2 . . 45.543(17) ?
O3A K1 K1 . 4_576 132.56(3) ?
O1W K1 K1 . 4_576 143.979(17) ?
O1W K1 K1 4_576 4_576 43.157(19) ?
O1A K1 K1 4_576 4_576 46.34(2) ?
O3B K1 K1 . 4_576 89.04(3) ?
O2A K1 K1 3_666 4_576 71.11(3) ?
O1A K1 K1 . 4_576 116.44(2) ?
O2W K1 K1 . 4_576 118.80(2) ?
K2 K1 K1 . 4_576 133.39(2) ?
O2W K2 O2B 4_565 2_545 97.44(3) ?
O2W K2 O2W 4_565 . 74.40(3) ?
O2B K2 O2W 2_545 . 144.96(2) ?
O2W K2 O1B 4_565 4_565 74.78(2) ?
O2B K2 O1B 2_545 4_565 71.82(2) ?
O2W K2 O1B . 4_565 73.158(17) ?
O2W K2 O2B 4_565 3_566 145.53(2) ?
O2B K2 O2B 2_545 3_566 73.27(2) ?
O2W K2 O2B . 3_566 94.09(3) ?
O1B K2 O2B 4_565 3_566 70.785(17) ?
O2W K2 O1B 4_565 1_554 73.87(3) ?
O2B K2 O1B 2_545 1_554 71.36(3) ?
O2W K2 O1B . 1_554 134.35(3) ?
O1B K2 O1B 4_565 1_554 127.132(18) ?
O2B K2 O1B 3_566 1_554 129.86(3) ?
O2W K2 O3B 4_565 . 134.05(2) ?
O2B K2 O3B 2_545 . 125.94(2) ?
O2W K2 O3B . . 76.76(2) ?
O1B K2 O3B 4_565 . 128.53(2) ?
O2B K2 O3B 3_566 . 70.84(2) ?
O1B K2 O3B 1_554 . 103.75(3) ?
O2W K2 O1W 4_565 . 72.98(3) ?
O2B K2 O1W 2_545 . 125.11(2) ?
O2W K2 O1W . . 85.78(2) ?
O1B K2 O1W 4_565 . 145.18(2) ?
O2B K2 O1W 3_566 . 139.668(19) ?
O1B K2 O1W 1_554 . 53.90(3) ?
O3B K2 O1W . . 69.91(3) ?
O2W K2 K2 4_565 4_565 49.76(3) ?
O2B K2 K2 2_545 4_565 50.40(3) ?
O2W K2 K2 . 4_565 121.94(3) ?
O1B K2 K2 4_565 4_565 77.64(2) ?
O2B K2 K2 3_566 4_565 121.63(3) ?
O1B K2 K2 1_554 4_565 49.65(2) ?
O3B K2 K2 . 4_565 153.275(13) ?
O1W K2 K2 . 4_565 91.24(3) ?
O2W K2 K2 4_565 4_566 106.08(3) ?
O2B K2 K2 2_545 4_566 105.68(3) ?
O2W K2 K2 . 4_566 47.92(2) ?
O1B K2 K2 4_565 4_566 50.346(13) ?
O2B K2 K2 3_566 4_566 48.74(3) ?
O1B K2 K2 1_554 4_566 176.944(12) ?
O3B K2 K2 . 4_566 78.53(3) ?
O1W K2 K2 . 4_566 129.10(3) ?
K2 K2 K2 4_565 4_566 127.96(2) ?
P1A O1A K1 . 4_575 146.90(3) ?
P1A O1A K1 . . 98.32(3) ?
K1 O1A K1 4_575 . 89.83(3) ?
P1A O2A K1 . 3_666 114.92(4) ?
P1A O3A K1 . . 104.06(4) ?
P1A O3A H3A . . 114.0(9) ?
K1 O3A H3A . . 140.8(9) ?
P1B O1B K2 . 4_566 115.70(3) ?
P1B O1B K2 . 1_556 141.03(4) ?
K2 O1B K2 4_566 1_556 80.01(2) ?
P1B O2B K2 . 2 115.50(3) ?
P1B O2B K2 . 3_566 113.30(3) ?
K2 O2B K2 2 3_566 80.85(3) ?
P1B O3B K1 . . 123.16(4) ?
P1B O3B K2 . . 113.70(3) ?
K1 O3B K2 . . 86.60(3) ?
P1B O3B H3B . . 113.5(9) ?
K1 O3B H3B . . 113.7(10) ?
K2 O3B H3B . . 100.6(9) ?
K1 O1W K1 . 4_575 93.58(2) ?
K1 O1W K2 . . 85.42(3) ?
K1 O1W K2 4_575 . 161.76(2) ?
K1 O1W H1W . . 144.6(10) ?
K1 O1W H1W 4_575 . 112.0(10) ?
K2 O1W H1W . . 62.5(10) ?
K1 O1W H2W . . 101.4(10) ?
K1 O1W H2W 4_575 . 92.4(10) ?
K2 O1W H2W . . 105.6(10) ?
H1W O1W H2W . . 101.4(14) ?
K2 O2W K2 4_566 . 82.32(3) ?
K2 O2W K1 4_566 . 127.76(2) ?
K2 O2W K1 . . 85.538(19) ?
K2 O2W H3W 4_566 . 102.4(10) ?
K2 O2W H3W . . 146.8(10) ?
K1 O2W H3W . . 65.4(10) ?
K2 O2W H4W 4_566 . 113.4(10) ?
K2 O2W H4W . . 101.7(10) ?
K1 O2W H4W . . 118.8(10) ?
H3W O2W H4W . . 106.2(14) ?

loop_
_geom_bond_atom_site_label_1
_geom_bond_atom_site_label_2
_geom_bond_site_symmetry_2
_geom_bond_distance
_geom_bond_publ_flag
P1A P1A 3_665 2.1808(7) yes
P1A O1A . 1.5159(7) yes
P1A O2A . 1.5174(8) yes
P1A O3A . 1.5756(7) yes
P1B P1B 3_566 2.1722(7) yes
P1B O1B . 1.5034(7) yes
P1B O2B . 1.5173(7) yes
P1B O3B . 1.5942(8) yes
K1 O1A . 2.9580(12) yes
K1 O3A . 2.7810(9) yes
K1 O3B . 2.8930(10) yes
K1 O1A 4_576 2.8312(10) yes
K1 O2A 3_666 2.9040(10) yes
K1 O1W . 2.8020(12) yes
K1 O1W 4_576 2.8077(10) yes
K1 O2W . 3.0167(11) yes
K2 O3B . 2.9247(9) yes
K2 O1B 4_565 2.8696(11) yes
K2 O1B 1_554 2.8992(9) yes
K2 O2B 2_545 2.8238(12) yes
K2 O2B 3_566 2.8944(12) yes
K2 O1W . 3.0731(10) yes
K2 O2W . 2.8566(14) yes
K2 O2W 4_565 2.7774(10) yes
K1 K1 4_576 4.0885(10) yes
K1 K1 4_575 4.0885(10) .
K1 K2 . 3.9899(12) yes
K2 K2 4_565 3.7084(9) yes
K2 K2 4_566 3.7084(9) .
K2 K2 3_565 4.7482(13) yes
O1A K1 4_575 2.8312(10) ?
O2A K1 3_666 2.9040(10) ?
O3A H3A . 0.84 ?
O1B K2 4_566 2.8696(11) ?
O1B K2 1_556 2.8992(9) ?
O2B K2 2 2.8238(12) ?
O2B K2 3_566 2.8944(12) ?
O3B H3B . 0.84 ?
O1W K1 4_575 2.8077(10) ?
O1W H1W . 0.84 ?
O1W H2W . 0.84 ?
O2W K2 4_566 2.7774(10) ?
O2W H3W . 0.84 ?
O2W H4W . 0.84 ?

loop_
_geom_hbond_atom_site_label_D
_geom_hbond_atom_site_label_H
_geom_hbond_atom_site_label_A
_geom_hbond_site_symmetry_A
_geom_hbond_distance_DH
_geom_hbond_distance_HA
_geom_hbond_distance_DA
_geom_hbond_angle_DHA
O3A H3A O1A 2_645 0.84 1.68 2.5184(10) 177
O3B H3B O2B 4_575 0.84 1.73 2.5704(11) 174
O1W H1W O1B 1_554 0.84 1.88 2.7113(13) 169
O1W H2W O2A 3_665 0.84 2.07 2.8792(12) 162
O2W H3W O2A 3_666 0.84 2.00 2.8342(12) 171
O2W H4W O2A 2_645 0.84 2.08 2.9158(11) 174

loop_
_geom_torsion_atom_site_label_1
_geom_torsion_atom_site_label_2
_geom_torsion_atom_site_label_3
_geom_torsion_atom_site_label_4
_geom_torsion_site_symmetry_1
_geom_torsion_site_symmetry_3
_geom_torsion_site_symmetry_4
_geom_torsion
_geom_torsion_publ_flag
O1A P1A P1A O2A . 3_665 3_665 -52.71(4) yes
O1A P1A P1A O3A . 3_665 3_665 67.06(4) yes
O2A P1A P1A O3A . 3_665 3_665 -60.23(4) yes
O1B P1B P1B O2B . 3_566 3_566 -52.06(4) yes
O1B P1B P1B O3B . 3_566 3_566 64.63(4) yes
O2B P1B P1B O3B . 3_566 3_566 -63.31(4) yes
O2A P1A O1A K1 . . 4_575 135.55(6) ?
O3A P1A O1A K1 . . 4_575 -98.05(6) ?
P1A P1A O1A K1 3_665 . 4_575 13.37(7) ?
O2A P1A O1A K1 . . . -121.80(4) ?
O3A P1A O1A K1 . . . 4.59(3) ?
P1A P1A O1A K1 3_665 . . 116.02(3) ?
O3A K1 O1A P1A . . . -3.21(2) ?
O1W K1 O1A P1A . . . -98.89(3) ?
O1W K1 O1A P1A 4_576 . . 163.74(3) ?
O1A K1 O1A P1A 4_576 . . 103.41(3) ?
O3B K1 O1A P1A . . . -120.02(3) ?
O2A K1 O1A P1A 3_666 . . 39.49(3) ?
O2W K1 O1A P1A . . . -25.62(3) ?
K2 K1 O1A P1A . . . -74.12(4) ?
K1 K1 O1A P1A 4_576 . . 121.49(3) ?
O3A K1 O1A K1 . . 4_575 144.59(2) ?
O1W K1 O1A K1 . . 4_575 48.91(3) ?
O1W K1 O1A K1 4_576 . 4_575 -48.45(2) ?
O1A K1 O1A K1 4_576 . 4_575 -108.79(4) ?
O3B K1 O1A K1 . . 4_575 27.79(3) ?
O2A K1 O1A K1 3_666 . 4_575 -172.700(15) ?
O2W K1 O1A K1 . . 4_575 122.18(2) ?
P1A K1 O1A K1 . . 4_575 147.81(3) ?
P1A K1 O1A K1 3_666 . 4_575 -164.633(12) ?
K2 K1 O1A K1 . . 4_575 73.68(3) ?
K1 K1 O1A K1 4_576 . 4_575 -90.70(3) ?
O1A P1A O2A K1 . . 3_666 120.40(4) ?
O3A P1A O2A K1 . . 3_666 -2.89(4) ?
P1A P1A O2A K1 3_665 . 3_666 -117.23(3) ?
O1A P1A O3A K1 . . . -4.99(3) ?
O2A P1A O3A K1 . . . 123.88(3) ?
P1A P1A O3A K1 3_665 . . -119.39(3) ?
O1W K1 O3A P1A . . . 68.94(3) ?
O1W K1 O3A P1A 4_576 . . -22.13(5) ?
O1A K1 O3A P1A 4_576 . . -63.71(4) ?
O3B K1 O3A P1A . . . 122.55(3) ?
O2A K1 O3A P1A 3_666 . . -139.54(3) ?
O1A K1 O3A P1A . . . 3.15(2) ?
O2W K1 O3A P1A . . . 161.48(3) ?
P1A K1 O3A P1A 3_666 . . -120.78(3) ?
K2 K1 O3A P1A . . . 118.76(3) ?
K1 K1 O3A P1A 4_576 . . -88.79(3) ?
O2B P1B O1B K2 . . 4_566 155.10(3) ?
O3B P1B O1B K2 . . 4_566 -78.37(4) ?
P1B P1B O1B K2 3_566 . 4_566 33.72(4) ?
K2 P1B O1B K2 2 . 4_566 127.49(5) ?
K2 P1B O1B K2 3_566 . 4_566 111.64(3) ?
K2 P1B O1B K2 . . 4_566 -36.90(3) ?
O2B P1B O1B K2 . . 1_556 48.32(6) ?
O3B P1B O1B K2 . . 1_556 174.84(4) ?
P1B P1B O1B K2 3_566 . 1_556 -73.06(5) ?
O1B P1B O2B K2 . . 2 -164.84(3) ?
O3B P1B O2B K2 . . 2 69.61(4) ?
P1B P1B O2B K2 3_566 . 2 -42.32(4) ?
O1B P1B O2B K2 . . 3_566 -74.06(4) ?
O3B P1B O2B K2 . . 3_566 160.39(3) ?
P1B P1B O2B K2 3_566 . 3_566 48.46(3) ?
O1B P1B O3B K1 . . . -29.83(4) ?
O2B P1B O3B K1 . . . 100.73(3) ?
P1B P1B O3B K1 3_566 . . -145.38(3) ?
O1B P1B O3B K2 . . . 72.26(4) ?
O2B P1B O3B K2 . . . -157.18(3) ?
P1B P1B O3B K2 3_566 . . -43.29(3) ?
O3A K1 O3B P1B . . . 111.06(4) ?
O1W K1 O3B P1B . . . 165.91(4) ?
O1W K1 O3B P1B 4_576 . . -87.24(4) ?
O1A K1 O3B P1B 4_576 . . -60.26(4) ?
O2A K1 O3B P1B 3_666 . . 23.89(4) ?
O1A K1 O3B P1B . . . -174.49(3) ?
O2W K1 O3B P1B . . . 73.85(3) ?
K2 K1 O3B P1B . . . 116.25(4) ?
K1 K1 O3B P1B 4_576 . . -46.41(4) ?
O3A K1 O3B K2 . . . -5.18(3) ?
O1W K1 O3B K2 . . . 49.661(19) ?
O1W K1 O3B K2 4_576 . . 156.51(2) ?
O1A K1 O3B K2 4_576 . . -176.510(17) ?
O2A K1 O3B K2 3_666 . . -92.35(3) ?
O1A K1 O3B K2 . . . 69.26(3) ?
O2W K1 O3B K2 . . . -42.40(2) ?
K1 K1 O3B K2 4_576 . . -162.655(11) ?
O2W K2 O3B P1B 4_565 . . -132.29(4) ?
O2B K2 O3B P1B 2_545 . . 70.24(4) ?
O2W K2 O3B P1B . . . -80.02(4) ?
O1B K2 O3B P1B 4_565 . . -24.62(4) ?
O2B K2 O3B P1B 3_566 . . 19.15(3) ?
O1B K2 O3B P1B 1_554 . . 146.99(3) ?
O1W K2 O3B P1B . . . -170.33(3) ?
K2 K2 O3B P1B 4_565 . . 142.13(2) ?
K2 K2 O3B P1B 4_566 . . -30.92(3) ?
O2W K2 O3B K1 4_565 . . -7.37(3) ?
O2B K2 O3B K1 2_545 . . -164.845(17) ?
O2W K2 O3B K1 . . . 44.90(3) ?
O1B K2 O3B K1 4_565 . . 100.29(4) ?
O2B K2 O3B K1 3_566 . . 144.07(2) ?
O1B K2 O3B K1 1_554 . . -88.09(4) ?
O1W K2 O3B K1 . . . -45.42(2) ?
K2 K2 O3B K1 4_565 . . -92.96(4) ?
K2 K2 O3B K1 4_566 . . 93.99(3) ?
O3A K1 O1W K1 . . 4_575 -101.87(3) ?
O1W K1 O1W K1 4_576 . 4_575 46.13(3) ?
O1A K1 O1W K1 4_576 . 4_575 -20.27(3) ?
O3B K1 O1W K1 . . 4_575 115.15(2) ?
O2A K1 O1W K1 3_666 . 4_575 -153.22(2) ?
O1A K1 O1W K1 . . 4_575 -49.597(16) ?
O2W K1 O1W K1 . . 4_575 -170.057(18) ?
K2 K1 O1W K1 . . 4_575 161.74(2) ?
K1 K1 O1W K1 4_576 . 4_575 49.79(4) ?
O3A K1 O1W K2 . . . 96.39(3) ?
O1W K1 O1W K2 4_576 . . -115.61(2) ?
O1A K1 O1W K2 4_576 . . 177.995(17) ?
O3B K1 O1W K2 . . . -46.590(19) ?
O2A K1 O1W K2 3_666 . . 45.04(4) ?
O1A K1 O1W K2 . . . 148.66(2) ?
O2W K1 O1W K2 . . . 28.204(17) ?
K1 K1 O1W K2 4_576 . . -111.94(3) ?
O2W K2 O1W K1 4_565 . . -104.97(3) ?
O2B K2 O1W K1 2_545 . . 167.879(17) ?
O2W K2 O1W K1 . . . -30.01(2) ?
O1B K2 O1W K1 4_565 . . -82.06(4) ?
O2B K2 O1W K1 3_566 . . 61.35(3) ?
O1B K2 O1W K1 1_554 . . 172.87(2) ?
O3B K2 O1W K1 . . . 47.43(2) ?
K2 K2 O1W K1 4_565 . . -151.949(15) ?
K2 K2 O1W K1 4_566 . . -7.82(2) ?
O2W K2 O1W K1 4_565 . 4_575 167.50(8) ?
O2B K2 O1W K1 2_545 . 4_575 80.35(8) ?
O2W K2 O1W K1 . . 4_575 -117.53(8) ?
O1B K2 O1W K1 4_565 . 4_575 -169.58(6) ?
O2B K2 O1W K1 3_566 . 4_575 -26.18(9) ?
O1B K2 O1W K1 1_554 . 4_575 85.34(8) ?
O3B K2 O1W K1 . . 4_575 -40.09(7) ?
K2 K2 O1W K1 4_565 . 4_575 120.53(8) ?
K2 K2 O1W K1 4_566 . 4_575 -95.34(8) ?
O2W K2 O2W K2 4_565 . 4_566 -129.76(3) ?
O2B K2 O2W K2 2_545 . 4_566 -49.21(3) ?
O1B K2 O2W K2 4_565 . 4_566 -51.319(17) ?
O2B K2 O2W K2 3_566 . 4_566 17.187(17) ?
O1B K2 O2W K2 1_554 . 4_566 -177.199(19) ?
O3B K2 O2W K2 . . 4_566 86.40(3) ?
O1W K2 O2W K2 . . 4_566 156.744(17) ?
K2 K2 O2W K2 4_565 . 4_566 -114.43(3) ?
O2W K2 O2W K1 4_565 . . 101.17(2) ?
O2B K2 O2W K1 2_545 . . -178.28(2) ?
O1B K2 O2W K1 4_565 . . 179.611(19) ?
O2B K2 O2W K1 3_566 . . -111.883(16) ?
O1B K2 O2W K1 1_554 . . 53.73(3) ?
O3B K2 O2W K1 . . . -42.67(2) ?
O1W K2 O2W K1 . . . 27.674(17) ?
K2 K2 O2W K1 4_565 . . 116.50(2) ?
K2 K2 O2W K1 4_566 . . -129.07(2) ?
O3A K1 O2W K2 . . 4_566 174.98(3) ?
O1W K1 O2W K2 . . 4_566 -107.25(4) ?
O1W K1 O2W K2 4_576 . 4_566 -1.89(4) ?
O1A K1 O2W K2 4_576 . 4_566 102.86(4) ?
O3B K1 O2W K2 . . 4_566 -32.97(3) ?
O2A K1 O2W K2 3_666 . 4_566 84.66(4) ?
O1A K1 O2W K2 . . 4_566 -166.42(2) ?
K2 K1 O2W K2 . . 4_566 -76.70(3) ?
K1 K1 O2W K2 4_576 . 4_566 47.28(4) ?
O3A K1 O2W K2 . . . -108.32(3) ?
O1W K1 O2W K2 . . . -30.55(3) ?
O1W K1 O2W K2 4_576 . . 74.81(4) ?
O1A K1 O2W K2 4_576 . . 179.563(18) ?
O3B K1 O2W K2 . . . 43.72(3) ?
O2A K1 O2W K2 3_666 . . 161.36(3) ?
O1A K1 O2W K2 . . . -89.72(3) ?
K1 K1 O2W K2 4_576 . . 123.98(3) ?
